data_7032000
loop_
_publ_author_name
'Liu, Dan'
'Liu, Xiaojuan'
'Liu, Yongxin'
'Yu, Yang'
'Chen, Fanglin'
'Wang, Cheng'

_publ_section_title
;
 Host-guest interaction dictated selective adsorption and fluorescence
 quenching of a luminescent lightweight metal-organic framework toward
 liquid explosives.
;
_journal_issue 40
_journal_name_full 'Dalton transactions (Cambridge, England : 2003)'
_journal_page_first 15237
_journal_page_last 15244
_journal_paper_doi 10.1039/c4dt01883d
_journal_volume 43
_journal_year 2014
_chemical_formula_moiety 'C32 H30 Mg2 N4 O12'
_chemical_formula_sum 'C32 H30 Mg2 N4 O12'
_chemical_formula_weight 711.22
_chemical_melting_point ?
_chemical_name_systematic
; 
 ? 
;
_space_group_IT_number 15
_symmetry_cell_setting monoclinic
_symmetry_space_group_name_Hall '-C 2yc'
_symmetry_space_group_name_H-M 'C 1 2/c 1'
_atom_sites_solution_hydrogens geom
_atom_sites_solution_primary direct
_atom_sites_solution_secondary difmap
_audit_creation_method SHELXL-97
_cell_angle_alpha 90.00
_cell_angle_beta 129.2740(10)
_cell_angle_gamma 90.00
_cell_formula_units_Z 4
_cell_length_a 18.0541(16)
_cell_length_b 17.2527(14)
_cell_length_c 13.4128(11)
_cell_measurement_reflns_used 2874
_cell_measurement_temperature 273(2)
_cell_measurement_theta_max 25.16
_cell_measurement_theta_min 1.94
_cell_volume 3234.2(5)
_computing_cell_refinement 'Bruker SMART'
_computing_data_collection 'Bruker SMART'
_computing_data_reduction 'Bruker SAINT'
_computing_molecular_graphics SHELXP-97
_computing_publication_material SHELXTL
_computing_structure_refinement 'SHELXL-97 (Sheldrick, 1997)'
_computing_structure_solution 'SHELXS-97 (Sheldrick, 1990)'
_diffrn_ambient_temperature 273(2)
_diffrn_detector_area_resol_mean 9.00cm
_diffrn_measured_fraction_theta_full 0.989
_diffrn_measured_fraction_theta_max 0.989
_diffrn_measurement_device_type 'CCD area detector'
_diffrn_measurement_method 'phi and omega scans'
_diffrn_radiation_monochromator graphite
_diffrn_radiation_source 'fine-focus sealed tube'
_diffrn_radiation_type MoK\a
_diffrn_radiation_wavelength 0.71073
_diffrn_reflns_av_R_equivalents 0.0285
_diffrn_reflns_av_unetI/netI 0.0323
_diffrn_reflns_limit_h_max 21
_diffrn_reflns_limit_h_min -19
_diffrn_reflns_limit_k_max 20
_diffrn_reflns_limit_k_min -13
_diffrn_reflns_limit_l_max 16
_diffrn_reflns_limit_l_min -15
_diffrn_reflns_number 8201
_diffrn_reflns_theta_full 25.16
_diffrn_reflns_theta_max 25.16
_diffrn_reflns_theta_min 1.94
_diffrn_standards_decay_% none
_diffrn_standards_interval_count none
_diffrn_standards_interval_time none
_diffrn_standards_number none
_exptl_absorpt_coefficient_mu 0.147
_exptl_absorpt_correction_T_max 0.9853
_exptl_absorpt_correction_T_min 0.9231
_exptl_absorpt_correction_type empirical
_exptl_absorpt_process_details SADABS
_exptl_crystal_colour yellow
_exptl_crystal_density_diffrn 1.461
_exptl_crystal_density_meas ?
_exptl_crystal_density_method 'not measured'
_exptl_crystal_description block
_exptl_crystal_F_000 1480
_exptl_crystal_size_max 0.27
_exptl_crystal_size_mid 0.21
_exptl_crystal_size_min 0.15
_refine_diff_density_max 0.855
_refine_diff_density_min -0.582
_refine_diff_density_rms 0.099
_refine_ls_extinction_method none
_refine_ls_goodness_of_fit_ref 1.075
_refine_ls_hydrogen_treatment mixed
_refine_ls_matrix_type full
_refine_ls_number_parameters 260
_refine_ls_number_reflns 2874
_refine_ls_number_restraints 7
_refine_ls_restrained_S_all 1.089
_refine_ls_R_factor_all 0.0713
_refine_ls_R_factor_gt 0.0631
_refine_ls_shift/su_max 0.000
_refine_ls_shift/su_mean 0.000
_refine_ls_structure_factor_coef Fsqd
_refine_ls_weighting_details 'calc w=1/[\s^2^(Fo^2^)+(0.1187P)^2^+10.1402P] where P=(Fo^2^+2Fc^2^)/3'
_refine_ls_weighting_scheme calc
_refine_ls_wR_factor_gt 0.1862
_refine_ls_wR_factor_ref 0.1962
_reflns_number_gt 2417
_reflns_number_total 2874
_reflns_threshold_expression >2sigma(I)
_cod_data_source_file c4dt01883d2.cif
_cod_data_source_block 2'
_cod_depositor_comments
;
The following automatic conversions were performed:

'_chemical_melting_point' value 'not measured' was changed to '?' -
the value is undefined or not given.

Automatic conversion script
Id: cif_fix_values 2281 2013-09-26 08:29:07Z andrius 

 Adding full bibliography for 7031997--7032004.cif.

The following automatic conversions were performed:

'_exptl_crystal_density_meas' value 'none' was changed to '?' - the
value is perceived as not measured.

Automatic conversion script
Id: cif_fix_values 3008 2015-01-20 13:52:24Z robertas 
;
_cod_original_sg_symbol_Hall -C2yc
_cod_original_sg_symbol_H-M c2/c
_cod_database_code 7032000

loop_
_symmetry_equiv_pos_as_xyz
'x, y, z'
'-x, y, -z+1/2'
'x+1/2, y+1/2, z'
'-x+1/2, y+1/2, -z+1/2'
'-x, -y, -z'
'x, -y, z-1/2'
'-x+1/2, -y+1/2, -z'
'x+1/2, -y+1/2, z-1/2'

loop_
_atom_site_label
_atom_site_type_symbol
_atom_site_fract_x
_atom_site_fract_y
_atom_site_fract_z
_atom_site_U_iso_or_equiv
_atom_site_adp_type
_atom_site_occupancy
_atom_site_symmetry_multiplicity
_atom_site_calc_flag
_atom_site_refinement_flags
Mg1 Mg 0.0000 0.30499(7) 0.2500 0.0126(4) Uani 1 2 d S
Mg2 Mg 0.2500 0.2500 0.5000 0.0120(4) Uani 1 2 d S
O1 O 0.07549(15) 0.29957(11) 0.18533(19) 0.0164(5) Uani 1 1 d .
O2 O 0.22992(15) 0.31351(12) 0.35459(19) 0.0172(5) Uani 1 1 d .
O3 O 0.08841(15) 0.61257(12) -0.1201(2) 0.0184(5) Uani 1 1 d .
O4 O 0.23029(14) 0.64939(11) 0.06227(19) 0.0168(5) Uani 1 1 d .
O5 O 0.09995(14) 0.22088(12) 0.38967(19) 0.0168(5) Uani 1 1 d .
O6 O 0.1333(4) 0.1465(3) -0.0879(6) 0.0987(16) Uani 1 1 d .
N1 N 0.07411(17) 0.16020(14) 0.4228(2) 0.0166(6) Uani 1 1 d .
N2 N 0.2773(4) 0.1641(4) 0.1146(5) 0.0809(15) Uani 1 1 d U
C1 C 0.1615(2) 0.39827(17) 0.1772(3) 0.0183(7) Uani 1 1 d .
C2 C 0.0862(3) 0.4143(2) 0.0497(3) 0.0287(8) Uani 1 1 d .
H2 H 0.037(3) 0.382(2) 0.010(4) 0.031(10) Uiso 1 1 d .
C3 C 0.0875(3) 0.4792(2) -0.0095(3) 0.0292(8) Uani 1 1 d .
H3 H 0.037(3) 0.493(2) -0.097(4) 0.032(10) Uiso 1 1 d .
C4 C 0.1643(2) 0.52976(17) 0.0584(3) 0.0176(7) Uani 1 1 d .
C5 C 0.2401(2) 0.5136(2) 0.1857(3) 0.0281(8) Uani 1 1 d .
H5 H 0.291(3) 0.552(2) 0.230(4) 0.039(11) Uiso 1 1 d .
C6 C 0.2390(2) 0.4479(2) 0.2439(3) 0.0290(8) Uani 1 1 d .
H6 H 0.286(4) 0.443(3) 0.333(5) 0.058(14) Uiso 1 1 d .
C7 C 0.1560(2) 0.33147(17) 0.2448(3) 0.0155(6) Uani 1 1 d .
C8 C 0.1607(2) 0.60342(17) -0.0052(3) 0.0164(6) Uani 1 1 d .
C9 C 0.0367(2) 0.1714(2) 0.4815(4) 0.0262(8) Uani 1 1 d .
H9 H 0.035(3) 0.224(3) 0.496(4) 0.033(10) Uiso 1 1 d .
C10 C 0.0071(3) 0.1088(2) 0.5121(4) 0.0287(8) Uani 1 1 d .
H10 H -0.021(3) 0.120(3) 0.553(4) 0.043(12) Uiso 1 1 d .
C11 C 0.0155(2) 0.03399(18) 0.4835(3) 0.0197(7) Uani 1 1 d .
C12 C 0.0572(2) 0.02505(19) 0.4253(3) 0.0230(7) Uani 1 1 d .
H12 H 0.069(3) -0.022(2) 0.404(4) 0.024(9) Uiso 1 1 d .
C13 C 0.0867(2) 0.08861(18) 0.3971(3) 0.0212(7) Uani 1 1 d .
H13 H 0.119(3) 0.086(2) 0.364(4) 0.024(9) Uiso 1 1 d .
C14 C 0.2223(6) 0.1334(4) -0.0031(7) 0.0843(19) Uani 1 1 d .
H14 H 0.2509 0.1003 -0.0246 0.080 Uiso 1 1 calc .
C15 C 0.2449(7) 0.2142(4) 0.1575(8) 0.099(2) Uani 1 1 d .
H15A H 0.2968 0.2289 0.2446 0.080 Uiso 1 1 calc .
H15B H 0.1958 0.1896 0.1543 0.080 Uiso 1 1 calc .
H15C H 0.2192 0.2595 0.1038 0.080 Uiso 1 1 calc .
C16 C 0.3741(8) 0.1417(8) 0.2025(11) 0.150(4) Uani 1 1 d U
H16A H 0.4040 0.1671 0.2835 0.100 Uiso 1 1 calc .
H16B H 0.4062 0.1561 0.1693 0.100 Uiso 1 1 calc .
H16C H 0.3780 0.0865 0.2146 0.100 Uiso 1 1 calc .

loop_
_atom_site_aniso_label
_atom_site_aniso_U_11
_atom_site_aniso_U_22
_atom_site_aniso_U_33
_atom_site_aniso_U_23
_atom_site_aniso_U_13
_atom_site_aniso_U_12
Mg1 0.0121(7) 0.0106(7) 0.0132(7) 0.000 0.0071(6) 0.000
Mg2 0.0127(7) 0.0094(7) 0.0145(7) 0.0013(5) 0.0089(6) 0.0007(5)
O1 0.0163(11) 0.0152(10) 0.0184(11) -0.0008(8) 0.0113(9) -0.0030(8)
O2 0.0156(11) 0.0186(11) 0.0166(10) 0.0050(8) 0.0099(9) 0.0014(8)
O3 0.0159(11) 0.0160(11) 0.0170(10) 0.0041(8) 0.0074(9) 0.0015(8)
O4 0.0158(11) 0.0142(10) 0.0170(10) 0.0008(8) 0.0089(9) -0.0020(8)
O5 0.0141(10) 0.0133(10) 0.0197(11) 0.0071(8) 0.0091(9) -0.0005(8)
O6 0.075(3) 0.092(3) 0.134(4) 0.013(3) 0.069(3) -0.008(2)
N1 0.0107(12) 0.0174(13) 0.0170(12) 0.0057(10) 0.0066(11) -0.0006(9)
N2 0.077(3) 0.103(4) 0.073(3) -0.006(3) 0.052(3) 0.011(3)
C1 0.0174(15) 0.0177(15) 0.0208(15) 0.0013(12) 0.0125(13) -0.0005(12)
C2 0.0260(18) 0.0244(18) 0.0224(17) 0.0025(14) 0.0091(15) -0.0106(14)
C3 0.0254(18) 0.0259(18) 0.0194(17) 0.0055(14) 0.0062(15) -0.0057(14)
C4 0.0172(15) 0.0155(15) 0.0193(15) 0.0024(12) 0.0112(13) 0.0008(12)
C5 0.0186(17) 0.0266(18) 0.0229(17) 0.0082(14) 0.0054(15) -0.0064(14)
C6 0.0188(17) 0.0304(19) 0.0210(17) 0.0084(14) 0.0046(15) -0.0055(14)
C7 0.0166(15) 0.0147(14) 0.0166(14) -0.0014(11) 0.0111(13) 0.0010(11)
C8 0.0158(15) 0.0156(15) 0.0175(14) 0.0007(11) 0.0104(13) 0.0021(12)
C9 0.0300(19) 0.0181(16) 0.040(2) 0.0083(14) 0.0265(17) 0.0057(14)
C10 0.0331(19) 0.0227(17) 0.044(2) 0.0126(15) 0.0313(18) 0.0070(14)
C11 0.0124(14) 0.0202(16) 0.0193(15) 0.0060(12) 0.0067(13) -0.0006(12)
C12 0.0265(17) 0.0174(16) 0.0240(16) -0.0025(13) 0.0155(15) -0.0067(13)
C13 0.0226(16) 0.0216(16) 0.0204(15) -0.0021(13) 0.0142(14) -0.0064(13)
C14 0.087(5) 0.093(5) 0.086(5) -0.009(4) 0.061(4) 0.005(4)
C15 0.155(8) 0.076(4) 0.122(6) -0.015(4) 0.115(6) -0.007(5)
C16 0.127(6) 0.207(9) 0.127(6) -0.007(6) 0.086(5) 0.052(6)

loop_
_atom_type_symbol
_atom_type_description
_atom_type_scat_dispersion_real
_atom_type_scat_dispersion_imag
_atom_type_scat_source
C C 0.0033 0.0016 'International Tables Vol C Tables 4.2.6.8 and 6.1.1.4'
H H 0.0000 0.0000 'International Tables Vol C Tables 4.2.6.8 and 6.1.1.4'
N N 0.0061 0.0033 'International Tables Vol C Tables 4.2.6.8 and 6.1.1.4'
O O 0.0106 0.0060 'International Tables Vol C Tables 4.2.6.8 and 6.1.1.4'
Mg Mg 0.0486 0.0363 'International Tables Vol C Tables 4.2.6.8 and 6.1.1.4'

loop_
_geom_angle_atom_site_label_1
_geom_angle_atom_site_label_2
_geom_angle_atom_site_label_3
_geom_angle
_geom_angle_site_symmetry_1
_geom_angle_site_symmetry_3
O3 Mg1 O3 90.57(13) 6_566 5_565
O3 Mg1 O1 92.37(9) 6_566 2
O3 Mg1 O1 91.35(9) 5_565 2
O3 Mg1 O1 91.35(9) 6_566 .
O3 Mg1 O1 92.37(9) 5_565 .
O1 Mg1 O1 174.72(13) 2 .
O3 Mg1 O5 176.97(9) 6_566 2
O3 Mg1 O5 87.39(8) 5_565 2
O1 Mg1 O5 85.46(8) 2 2
O1 Mg1 O5 90.96(8) . 2
O3 Mg1 O5 87.39(8) 6_566 .
O3 Mg1 O5 176.97(9) 5_565 .
O1 Mg1 O5 90.97(8) 2 .
O1 Mg1 O5 85.46(8) . .
O5 Mg1 O5 94.74(12) 2 .
O3 Mg1 Mg2 144.72(7) 6_566 2
O3 Mg1 Mg2 63.19(6) 5_565 2
O1 Mg1 Mg2 66.83(6) 2 2
O1 Mg1 Mg2 111.69(6) . 2
O5 Mg1 Mg2 32.28(5) 2 2
O5 Mg1 Mg2 119.59(7) . 2
O3 Mg1 Mg2 63.19(6) 6_566 .
O3 Mg1 Mg2 144.72(7) 5_565 .
O1 Mg1 Mg2 111.69(6) 2 .
O1 Mg1 Mg2 66.83(6) . .
O5 Mg1 Mg2 119.59(7) 2 .
O5 Mg1 Mg2 32.28(5) . .
Mg2 Mg1 Mg2 149.91(4) 2 .
O4 Mg2 O4 180.0 6_566 4_545
O4 Mg2 O2 92.09(8) 6_566 7_556
O4 Mg2 O2 87.91(8) 4_545 7_556
O4 Mg2 O2 87.91(8) 6_566 .
O4 Mg2 O2 92.09(8) 4_545 .
O2 Mg2 O2 180.0 7_556 .
O4 Mg2 O5 89.42(8) 6_566 7_556
O4 Mg2 O5 90.58(8) 4_545 7_556
O2 Mg2 O5 94.71(8) 7_556 7_556
O2 Mg2 O5 85.29(8) . 7_556
O4 Mg2 O5 90.58(8) 6_566 .
O4 Mg2 O5 89.42(8) 4_545 .
O2 Mg2 O5 85.29(8) 7_556 .
O2 Mg2 O5 94.71(8) . .
O5 Mg2 O5 180.00(8) 7_556 .
O4 Mg2 Mg1 106.12(6) 6_566 7_556
O4 Mg2 Mg1 73.88(6) 4_545 7_556
O2 Mg2 Mg1 67.55(6) 7_556 7_556
O2 Mg2 Mg1 112.45(6) . 7_556
O5 Mg2 Mg1 31.84(5) 7_556 7_556
O5 Mg2 Mg1 148.16(5) . 7_556
O4 Mg2 Mg1 73.88(6) 6_566 .
O4 Mg2 Mg1 106.12(6) 4_545 .
O2 Mg2 Mg1 112.45(6) 7_556 .
O2 Mg2 Mg1 67.55(6) . .
O5 Mg2 Mg1 148.16(5) 7_556 .
O5 Mg2 Mg1 31.84(5) . .
Mg1 Mg2 Mg1 180.0 7_556 .
C7 O1 Mg1 121.86(18) . .
C7 O2 Mg2 131.70(19) . .
C8 O3 Mg1 142.34(19) . 5_565
C8 O4 Mg2 126.22(18) . 4
N1 O5 Mg1 123.03(16) . .
N1 O5 Mg2 120.29(16) . .
Mg1 O5 Mg2 115.87(9) . .
O5 N1 C9 119.8(3) . .
O5 N1 C13 119.1(2) . .
C9 N1 C13 121.0(3) . .
C14 N2 C15 123.9(7) . .
C14 N2 C16 118.8(7) . .
C15 N2 C16 117.3(7) . .
C6 C1 C2 118.6(3) . .
C6 C1 C7 120.6(3) . .
C2 C1 C7 120.6(3) . .
C1 C2 C3 120.8(3) . .
C1 C2 H2 116(3) . .
C3 C2 H2 123(3) . .
C2 C3 C4 120.5(3) . .
C2 C3 H3 125(2) . .
C4 C3 H3 115(2) . .
C5 C4 C3 118.8(3) . .
C5 C4 C8 121.6(3) . .
C3 C4 C8 119.5(3) . .
C4 C5 C6 120.4(3) . .
C4 C5 H5 115(3) . .
C6 C5 H5 124(3) . .
C1 C6 C5 120.9(3) . .
C1 C6 H6 119(3) . .
C5 C6 H6 119(3) . .
O2 C7 O1 125.6(3) . .
O2 C7 C1 118.1(3) . .
O1 C7 C1 116.3(3) . .
O3 C8 O4 126.6(3) . .
O3 C8 C4 116.2(3) . .
O4 C8 C4 117.2(3) . .
N1 C9 C10 119.9(3) . .
N1 C9 H9 111(3) . .
C10 C9 H9 129(3) . .
C9 C10 C11 121.2(3) . .
C9 C10 H10 117(3) . .
C11 C10 H10 122(3) . .
C10 C11 C12 116.9(3) . .
C10 C11 C11 121.9(4) . 5_556
C12 C11 C11 121.3(4) . 5_556
C13 C12 C11 120.5(3) . .
C13 C12 H12 114(2) . .
C11 C12 H12 125(2) . .
N1 C13 C12 120.5(3) . .
N1 C13 H13 115(2) . .
C12 C13 H13 125(2) . .
O6 C14 N2 124.2(6) . .
O6 C14 H14 117.9 . .
N2 C14 H14 117.9 . .
N2 C15 H15A 109.5 . .
N2 C15 H15B 109.5 . .
H15A C15 H15B 109.5 . .
N2 C15 H15C 109.5 . .
H15A C15 H15C 109.5 . .
H15B C15 H15C 109.5 . .
N2 C16 H16A 109.5 . .
N2 C16 H16B 109.5 . .
H16A C16 H16B 109.5 . .
N2 C16 H16C 109.5 . .
H16A C16 H16C 109.5 . .
H16B C16 H16C 109.5 . .

loop_
_geom_bond_atom_site_label_1
_geom_bond_atom_site_label_2
_geom_bond_distance
_geom_bond_site_symmetry_2
Mg1 O3 2.021(2) 6_566
Mg1 O3 2.021(2) 5_565
Mg1 O1 2.029(2) 2
Mg1 O1 2.029(2) .
Mg1 O5 2.143(2) 2
Mg1 O5 2.143(2) .
Mg1 Mg2 3.6544(4) 2
Mg1 Mg2 3.6544(4) .
Mg2 O4 2.0526(19) 6_566
Mg2 O4 2.0526(19) 4_545
Mg2 O2 2.059(2) 7_556
Mg2 O2 2.059(2) .
Mg2 O5 2.169(2) 7_556
Mg2 O5 2.169(2) .
Mg2 Mg1 3.6544(4) 7_556
O1 C7 1.258(4) .
O2 C7 1.248(4) .
O3 C8 1.247(4) .
O3 Mg1 2.021(2) 5_565
O4 C8 1.260(4) .
O4 Mg2 2.0526(19) 4
O5 N1 1.332(3) .
O6 C14 1.270(9) .
N1 C9 1.336(4) .
N1 C13 1.340(4) .
N2 C14 1.332(9) .
N2 C15 1.359(8) .
N2 C16 1.409(11) .
C1 C6 1.380(5) .
C1 C2 1.380(5) .
C1 C7 1.508(4) .
C2 C3 1.381(5) .
C2 H2 0.88(4) .
C3 C4 1.384(5) .
C3 H3 0.96(4) .
C4 C5 1.382(4) .
C4 C8 1.509(4) .
C5 C6 1.383(5) .
C5 H5 0.97(4) .
C6 H6 0.94(6) .
C9 C10 1.378(5) .
C9 H9 0.93(4) .
C10 C11 1.381(5) .
C10 H10 0.97(5) .
C11 C12 1.395(5) .
C11 C11 1.482(6) 5_556
C12 C13 1.373(4) .
C12 H12 0.92(4) .
C13 H13 0.94(4) .
C14 H14 0.9300 .
C15 H15A 0.9600 .
C15 H15B 0.9600 .
C15 H15C 0.9600 .
C16 H16A 0.9600 .
C16 H16B 0.9600 .
C16 H16C 0.9600 .
